data_1574070
loop_
_publ_author_name
'Lebeda, Miroslav'
'Drahokoupil, Jan'
'Kamba, Stanislav'
'Svoboda, \<Simon'
'Smola, Vojt\<ech'
'Dabrowski, Bogdan'
'Vl\<c\'ak, Petr'

_publ_section_title
;
 Lattice parameters and bulk modulus of SrTi1-xMnxO3 perovskites: A
 comparison of exchange-correlation functionals with experimental
 validation
;
_journal_name_full 'Computational Condensed Matter'
_journal_page_first e01030
_journal_paper_doi 10.1016/j.cocom.2025.e01030
_journal_volume 43
_journal_year 2025
_chemical_formula_sum 'Mn0.3 O3 Sr Ti0.7'
_space_group_IT_number 221
_space_group_name_Hall '-P 4 2 3'
_space_group_name_H-M_alt 'P m -3 m'
_cell_angle_alpha 90.000000
_cell_angle_beta 90.000000
_cell_angle_gamma 90.000000
_cell_formula_units_Z 4
_cell_length_a 3.876000
_cell_length_b 3.876000
_cell_length_c 3.876000
_cell_volume 58.231
_cod_data_source_file SrTi0_7Mn0_3O3.cif
_cod_data_source_block global
_cod_original_cell_volume 58.23060538
_cod_database_code 1574070

loop_
_space_group_symop_operation_xyz
'x, y, z'
'-x, -y, -z'
'-x, -y, z'
'x, y, -z'
'-x, y, -z'
'x, -y, z'
'x, -y, -z'
'-x, y, z'
'z, x, y'
'-z, -x, -y'
'z, -x, -y'
'-z, x, y'
'-z, -x, y'
'z, x, -y'
'-z, x, -y'
'z, -x, y'
'y, z, x'
'-y, -z, -x'
'-y, z, -x'
'y, -z, x'
'y, -z, -x'
'-y, z, x'
'-y, -z, x'
'y, z, -x'
'y, x, -z'
'-y, -x, z'
'-y, -x, -z'
'y, x, z'
'y, -x, z'
'-y, x, -z'
'-y, x, z'
'y, -x, -z'
'x, z, -y'
'-x, -z, y'
'-x, z, y'
'x, -z, -y'
'-x, -z, -y'
'x, z, y'
'x, -z, y'
'-x, z, -y'
'z, y, -x'
'-z, -y, x'
'z, -y, x'
'-z, y, -x'
'-z, y, x'
'z, -y, -x'
'-z, -y, -x'
'z, y, x'

loop_
_atom_site_label
_atom_site_occupancy
_atom_site_fract_x
_atom_site_fract_y
_atom_site_fract_z
_atom_site_type_symbol
Sr1 1.0 0.000000 0.000000 0.000000 Sr
Ti1 0.7 0.500000 0.500000 0.500000 Ti
Mn1 0.3 0.500000 0.500000 0.500000 Mn
O1 1.0 0.000000 0.500000 0.500000 O
